data_1568546
loop_
_publ_author_name
'Wang, Ning'
'Feng, Hui-Wei'
'Hao, Xinhui'
'Cao, Yang'
'Xu, Xing-Dong'
'Feng, Shengyu'

_publ_section_title
;
 Dynamic covalent bond and metal coordination bond-cross-linked silicone
 elastomers with excellent mechanical and aggregation-induced emission
 properties
;
_journal_issue 12
_journal_name_full 'Polymer Chemistry'
_journal_page_first 1396
_journal_page_last 1403
_journal_paper_doi 10.1039/D3PY00140G
_journal_volume 14
_journal_year 2023
_chemical_formula_moiety 'C66 H64 N4 O4'
_chemical_formula_sum 'C66 H64 N4 O4'
_chemical_formula_weight 977.21
_space_group_crystal_system triclinic
_space_group_IT_number 2
_space_group_name_Hall '-P 1'
_space_group_name_H-M_alt 'P -1'
_atom_sites_solution_hydrogens geom
_audit_creation_date 2022-04-22
_audit_creation_method
;
Olex2 1.3
(compiled 2020.11.12 svn.r5f609507 for OlexSys, GUI svn.r6408)
;
_audit_update_record
;
2022-07-25 deposited with the CCDC.	2023-02-21 downloaded from the CCDC.
;
_cell_angle_alpha 83.662(5)
_cell_angle_beta 76.429(5)
_cell_angle_gamma 87.119(5)
_cell_formula_units_Z 2
_cell_length_a 9.3439(11)
_cell_length_b 17.753(2)
_cell_length_c 18.6225(18)
_cell_measurement_reflns_used 7484
_cell_measurement_temperature 173.0
_cell_measurement_theta_max 62.77
_cell_measurement_theta_min 2.51
_cell_volume 2983.6(6)
_computing_cell_refinement 'SAINT V8.40B (?, 2016)'
_computing_data_reduction 'SAINT V8.40B (?, 2016)'
_computing_molecular_graphics 'Olex2 1.3 (Dolomanov et al., 2009)'
_computing_publication_material 'Olex2 1.3 (Dolomanov et al., 2009)'
_computing_structure_refinement 'SHELXL 2018/3 (Sheldrick, 2015)'
_computing_structure_solution 'SHELXT 2018/2 (Sheldrick, 2018)'
_diffrn_ambient_temperature 173.0
_diffrn_measured_fraction_theta_full 0.985
_diffrn_measured_fraction_theta_max 0.985
_diffrn_measurement_device_type 'Bruker D8 VENTURE PHOTON III'
_diffrn_measurement_method '\f and \w scans'
_diffrn_radiation_type CuK\a
_diffrn_radiation_wavelength 1.54178
_diffrn_reflns_av_R_equivalents 0.0502
_diffrn_reflns_av_unetI/netI 0.0530
_diffrn_reflns_Laue_measured_fraction_full 0.985
_diffrn_reflns_Laue_measured_fraction_max 0.985
_diffrn_reflns_limit_h_max 11
_diffrn_reflns_limit_h_min -11
_diffrn_reflns_limit_k_max 21
_diffrn_reflns_limit_k_min -21
_diffrn_reflns_limit_l_max 22
_diffrn_reflns_limit_l_min -21
_diffrn_reflns_number 35198
_diffrn_reflns_point_group_measured_fraction_full 0.985
_diffrn_reflns_point_group_measured_fraction_max 0.985
_diffrn_reflns_theta_full 66.810
_diffrn_reflns_theta_max 66.810
_diffrn_reflns_theta_min 2.505
_diffrn_source_current 1.1
_diffrn_source_power 0.055
_diffrn_source_voltage 50.0
_diffrn_standards_number 0
_exptl_absorpt_coefficient_mu 0.528
_exptl_absorpt_correction_T_max 0.3182
_exptl_absorpt_correction_T_min 0.2023
_exptl_absorpt_correction_type none
_exptl_absorpt_process_details
;
SADABS-2016/2 (Bruker,2016/2) was used for absorption correction.
wR2(int) was 0.1059 before and 0.0571 after correction.
The Ratio of minimum to maximum transmission is 0.6358.
The \l/2 correction factor is Not present.
;
_exptl_crystal_colour 'clear light yellow'
_exptl_crystal_colour_lustre clear
_exptl_crystal_colour_modifier light
_exptl_crystal_colour_primary yellow
_exptl_crystal_density_diffrn 1.088
_exptl_crystal_description block
_exptl_crystal_F_000 1040
_exptl_crystal_size_max 0.06
_exptl_crystal_size_mid 0.05
_exptl_crystal_size_min 0.03
_refine_diff_density_max 1.127
_refine_diff_density_min -0.749
_refine_diff_density_rms 0.064
_refine_ls_extinction_coef 0.0013(7)
_refine_ls_extinction_expression Fc^*^=kFc[1+0.001xFc^2^\l^3^/sin(2\q)]^-1/4^
_refine_ls_extinction_method 'SHELXL-2018/3 (Sheldrick 2018)'
_refine_ls_goodness_of_fit_ref 1.337
_refine_ls_hydrogen_treatment constr
_refine_ls_matrix_type full
_refine_ls_number_parameters 756
_refine_ls_number_reflns 10432
_refine_ls_number_restraints 406
_refine_ls_restrained_S_all 1.409
_refine_ls_R_factor_all 0.1568
_refine_ls_R_factor_gt 0.1073
_refine_ls_shift/su_max 0.001
_refine_ls_shift/su_mean 0.000
_refine_ls_structure_factor_coef Fsqd
_refine_ls_weighting_details 'w=1/[\s^2^(Fo^2^)+(0.2000P)^2^] where P=(Fo^2^+2Fc^2^)/3'
_refine_ls_weighting_scheme calc
_refine_ls_wR_factor_gt 0.3326
_refine_ls_wR_factor_ref 0.3772
_reflns_Friedel_coverage 0.000
_reflns_number_gt 6095
_reflns_number_total 10432
_reflns_threshold_expression 'I > 2\s(I)'
_cod_data_source_file d3py00140g2.cif
_cod_data_source_block cu_220422c_0m_a
_cod_depositor_comments 'Adding full bibliography for 1568545--1568546.cif.'
_cod_original_cell_volume 2983.5(6)
_cod_database_code 1568546
_shelx_shelxl_version_number 2018/3
_shelx_space_group_comment
;
The symmetry employed for this shelxl refinement is uniquely defined
by the following loop, which should always be used as a source of
symmetry information in preference to the above space-group names.
They are only intended as comments.
;
_shelx_estimated_absorpt_t_max 0.984
_shelx_estimated_absorpt_t_min 0.969
_olex2_refinement_description
;
1. Fixed Uiso
 At 1.2 times of:
  All C(H) groups
 At 1.5 times of:
  All C(H,H,H) groups, All O(H) groups
2. Restrained distances
 C1-C2 = C2-C3 = C3A-C2A = C2A-C1A
 1.55 with sigma of 0.01
3. Uiso/Uaniso restraints and constraints
O1 \\sim O1A \\sim N3 \\sim C1 \\sim C1A \\sim C2 \\sim C2A \\sim C3 \\sim C3A
\\sim C4 \\sim C4A \\sim C5 \\sim C5A \\sim C6 \\sim C6A \\sim C7 \\sim C7A
\\sim C8 \\sim C8A \\sim C9 \\sim C9A \\sim C10 \\sim C10A \\sim C13 \\sim C24
\\sim C38 \\sim C52 \\sim C60 \\sim C66: within 1.7A with sigma of 0.004 and
sigma for terminal atoms of 0.008 within 1.7A
N2 \\sim C20 \\sim C32 \\sim C49 \\sim C55: within 1.7A with sigma of 0.004 and
sigma for terminal atoms of 0.008 within 1.7A
O3 \\sim C63 \\sim C44 \\sim C65 \\sim N4 \\sim C30 \\sim C51 \\sim C53: within
1.7A with sigma of 0.004 and sigma for terminal atoms of 0.008 within 1.7A
4. Others
 Fixed Sof: O1(0.5) H1(0.5) O1A(0.5) H1A(0.5) C1(0.5) H1B(0.5) H1C(0.5)
 H1D(0.5) C1A(0.5) H1AA(0.5) H1AB(0.5) H1AC(0.5) C2(0.5) H2A(0.5) C2A(0.5)
 H2AA(0.5) C3(0.5) H3A(0.5) H3B(0.5) H3C(0.5) C3A(0.5) H3AA(0.5) H3AB(0.5)
 H3AC(0.5) C4(0.5) H4A(0.5) C4A(0.5) H4AA(0.5) C7(0.5) H7(0.5) C8(0.5) C9(0.5)
 H9(0.5) C10(0.5) C5(0.5) C6(0.5) H6(0.5) C7A(0.5) H7A(0.5) C8A(0.5) C9A(0.5)
 H9A(0.5) C10A(0.5) H10A(0.5) C5A(0.5) C6A(0.5)
5.a Ternary CH refined with riding coordinates:
 C2(H2A), C2A(H2AA), C20(H20), C30(H30), C41(H41)
5.b Aromatic/amide H refined with riding coordinates:
 C4(H4A), C4A(H4AA), C7(H7), C9(H9), C6(H6), C7A(H7A), C9A(H9A), C10A(H10A),
 C11(H11), C14(H14), C16(H16), C18(H18), C24(H24), C25(H25), C27(H27), C33(H33),
  C34(H34), C35(H35), C38(H38), C39(H39), C40(H40), C42(H42), C43(H43),
 C45(H45), C46(H46), C49(H49), C50(H50), C52(H52), C54(H54), C56(H56), C57(H57),
  C59(H59), C60(H60), C61(H61), C64(H64), C65(H65)
5.c Fitted hexagon refined as free rotating group:
 C7(C8,C9,C10,C5,C6), C7A(C8A,C9A,C10A,C5A,C6A)
5.d Tetrahedral OH refined with riding coordinates:
 O1(H1), O1A(H1A)
5.e Idealised Me refined as rotating group:
 C1(H1B,H1C,H1D), C1A(H1AA,H1AB,H1AC), C3(H3A,H3B,H3C), C3A(H3AA,H3AB,H3AC),
 C12(H12A,H12B,H12C), C32(H32A,H32B,H32C), C47(H47A,H47B,H47C), C51(H51A,H51B,
 H51C), C53(H53A,H53B,H53C), C55(H55A,H55B,H55C)
5.f Idealised tetrahedral OH refined as rotating group:
 O2(H2), O3(H3), O4(H4)
;
_smtbx_masks_void_probe_radius 1.2
_smtbx_masks_void_truncation_radius 1.2
_olex2_submission_special_instructions 'No special instructions were received'

loop_
_space_group_symop_operation_xyz
'x, y, z'
'-x, -y, -z'

loop_
_atom_site_label
_atom_site_type_symbol
_atom_site_fract_x
_atom_site_fract_y
_atom_site_fract_z
_atom_site_U_iso_or_equiv
_atom_site_adp_type
_atom_site_occupancy
_atom_site_site_symmetry_order
_atom_site_calc_flag
_atom_site_refinement_flags_posn
_atom_site_refinement_flags_adp
_atom_site_refinement_flags_occupancy
_atom_site_disorder_assembly
_atom_site_disorder_group
O1 O 0.6725(10) 0.8689(4) 0.7917(5) 0.1118(18) Uani 0.5 1 d . U P A 1
H1 H 0.677601 0.915207 0.796008 0.168 Uiso 0.5 1 calc R U P A 1
O1A O 0.8974(12) 0.9156(5) 0.6543(6) 0.137(2) Uani 0.5 1 d . U P B 2
H1A H 0.962851 0.898847 0.620244 0.205 Uiso 0.5 1 calc R U P B 2
O2 O 0.6221(5) 0.2717(3) 1.0715(2) 0.1242(15) Uani 1 1 d . . . . .
H2 H 0.648497 0.238555 1.101940 0.186 Uiso 1 1 calc R U . . .
O3 O 0.8980(4) -0.05530(19) 0.4101(2) 0.1001(12) Uani 1 1 d . U . . .
H3 H 0.868372 -0.099985 0.416503 0.150 Uiso 1 1 calc R U . . .
O4 O 0.6698(4) 0.62958(19) 0.08099(17) 0.0817(9) Uani 1 1 d . . . . .
H4 H 0.695081 0.631707 0.034467 0.122 Uiso 1 1 calc R U . . .
N1 N 0.7378(4) 0.5681(2) -0.0438(2) 0.0726(10) Uani 1 1 d . . . . .
N2 N 0.8241(8) 0.2198(3) 1.1447(3) 0.1336(16) Uani 1 1 d . U . . .
N3 N 0.7502(7) 1.0071(3) 0.7507(3) 0.1212(14) Uani 1 1 d . U . . .
N4 N 0.7411(5) -0.1395(2) 0.3505(2) 0.0897(11) Uani 1 1 d . U . . .
C1 C 0.795(2) 1.1350(8) 0.7364(8) 0.146(3) Uani 0.5 1 d D U P C 2
H1B H 0.813104 1.181220 0.757009 0.219 Uiso 0.5 1 calc R U P C 2
H1C H 0.717715 1.145342 0.708889 0.219 Uiso 0.5 1 calc R U P C 2
H1D H 0.885891 1.118645 0.702913 0.219 Uiso 0.5 1 calc R U P C 2
C1A C 0.5892(16) 1.1186(7) 0.7919(10) 0.141(3) Uani 0.5 1 d D U P D 1
H1AA H 0.533390 1.120546 0.753259 0.212 Uiso 0.5 1 calc R U P D 1
H1AB H 0.595022 1.169856 0.805836 0.212 Uiso 0.5 1 calc R U P D 1
H1AC H 0.539635 1.085809 0.835536 0.212 Uiso 0.5 1 calc R U P D 1
C2 C 0.7462(19) 1.0723(7) 0.7998(9) 0.133(2) Uani 0.5 1 d D U P C 2
H2A H 0.648559 1.081887 0.833820 0.159 Uiso 0.5 1 calc R U P C 2
C2A C 0.7453(15) 1.0869(9) 0.7623(10) 0.132(2) Uani 0.5 1 d D U P D 1
H2AA H 0.766865 1.110872 0.709861 0.159 Uiso 0.5 1 calc R U P D 1
C3 C 0.878(2) 1.0680(9) 0.8363(10) 0.149(3) Uani 0.5 1 d D U P C 2
H3A H 0.956103 1.035227 0.810025 0.223 Uiso 0.5 1 calc R U P C 2
H3B H 0.847079 1.047176 0.888382 0.223 Uiso 0.5 1 calc R U P C 2
H3C H 0.916183 1.118995 0.833920 0.223 Uiso 0.5 1 calc R U P C 2
C3A C 0.8849(17) 1.1040(9) 0.7855(10) 0.146(3) Uani 0.5 1 d D U P D 1
H3AA H 0.859216 1.132853 0.828845 0.219 Uiso 0.5 1 calc R U P D 1
H3AB H 0.949983 1.133893 0.744416 0.219 Uiso 0.5 1 calc R U P D 1
H3AC H 0.935295 1.056378 0.798043 0.219 Uiso 0.5 1 calc R U P D 1
C4 C 0.6696(17) 0.9564(7) 0.7714(8) 0.1153(18) Uani 0.5 1 d . U P B 2
H4A H 0.594908 0.959986 0.815484 0.138 Uiso 0.5 1 calc R U P B 2
C4A C 0.7817(15) 0.9910(6) 0.6876(8) 0.1057(18) Uani 0.5 1 d . U P A 1
H4AA H 0.818450 1.029779 0.649241 0.127 Uiso 0.5 1 calc R U P A 1
C7 C 0.5720(7) 0.7683(4) 0.7171(4) 0.0942(16) Uani 0.5 1 d G U P B 2
H7 H 0.492776 0.734145 0.730439 0.113 Uiso 0.5 1 calc R U P B 2
C8 C 0.6975(8) 0.7516(3) 0.6638(4) 0.0860(13) Uani 0.5 1 d G U P B 2
C9 C 0.8134(7) 0.8015(4) 0.6443(4) 0.0917(14) Uani 0.5 1 d G U P B 2
H9 H 0.899155 0.790073 0.607840 0.110 Uiso 0.5 1 calc R U P B 2
C10 C 0.8039(8) 0.8681(4) 0.6781(5) 0.1003(14) Uani 0.5 1 d G U P B 2
C5 C 0.6784(9) 0.8849(3) 0.7314(5) 0.1031(14) Uani 0.5 1 d G U P B 2
C6 C 0.5625(8) 0.8349(4) 0.7509(4) 0.1016(15) Uani 0.5 1 d G U P B 2
H6 H 0.476751 0.846344 0.787375 0.122 Uiso 0.5 1 calc R U P B 2
C7A C 0.7015(8) 0.7848(3) 0.7012(3) 0.0897(13) Uani 0.5 1 d G U P A 1
H7A H 0.661190 0.745398 0.738151 0.108 Uiso 0.5 1 calc R U P A 1
C8A C 0.7542(8) 0.7695(3) 0.6280(4) 0.0782(13) Uani 0.5 1 d G U P A 1
C9A C 0.8131(8) 0.8271(3) 0.5739(3) 0.0815(15) Uani 0.5 1 d G U P A 1
H9A H 0.849115 0.816612 0.523867 0.098 Uiso 0.5 1 calc R U P A 1
C10A C 0.8194(8) 0.9001(3) 0.5932(4) 0.0920(15) Uani 0.5 1 d G U P A 1
H10A H 0.859694 0.939514 0.556298 0.110 Uiso 0.5 1 calc R U P A 1
C5A C 0.7667(9) 0.9155(3) 0.6665(4) 0.0962(14) Uani 0.5 1 d G U P A 1
C6A C 0.7078(9) 0.8578(4) 0.7205(3) 0.0968(14) Uani 0.5 1 d G U P A 1
C11 C 0.8619(4) 0.4161(2) 0.6829(2) 0.0546(9) Uani 1 1 d . . . . .
H11 H 0.929809 0.448059 0.648274 0.066 Uiso 1 1 calc R U . . .
C12 C 0.7790(6) 0.6444(3) -0.1618(3) 0.0940(16) Uani 1 1 d . . . . .
H12A H 0.697781 0.680317 -0.145597 0.141 Uiso 1 1 calc R U . . .
H12B H 0.796196 0.642564 -0.215564 0.141 Uiso 1 1 calc R U . . .
H12C H 0.868449 0.660848 -0.149757 0.141 Uiso 1 1 calc R U . . .
C13 C 0.7403(4) 0.5385(2) 0.5692(2) 0.0577(9) Uani 1 1 d . U . . .
C14 C 0.7945(5) 0.5118(3) -0.0106(3) 0.0738(12) Uani 1 1 d . . . . .
H14 H 0.841074 0.471808 -0.038168 0.089 Uiso 1 1 calc R U . . .
C15 C 0.7456(4) 0.3870(2) 0.6605(2) 0.0528(9) Uani 1 1 d . . . . .
C16 C 0.8521(4) 0.4266(2) 0.4100(2) 0.0537(9) Uani 1 1 d . . . . .
H16 H 0.914671 0.390399 0.429847 0.064 Uiso 1 1 calc R U . . .
C17 C 0.7415(4) 0.4642(2) 0.5391(2) 0.0510(9) Uani 1 1 d . . . . .
C18 C 0.8461(6) 0.4445(3) 0.1027(3) 0.0775(13) Uani 1 1 d . . . . .
H18 H 0.890354 0.404879 0.074040 0.093 Uiso 1 1 calc R U . . .
C19 C 0.7520(4) 0.4702(2) 0.4581(2) 0.0515(9) Uani 1 1 d . . . . .
C20 C 0.8815(12) 0.1823(4) 1.2100(4) 0.152(2) Uani 1 1 d . U . . .
H20 H 0.991189 0.185938 1.196470 0.183 Uiso 1 1 calc R U . . .
C21 C 0.7718(4) 0.4866(2) 0.3023(2) 0.0539(9) Uani 1 1 d . . . . .
C22 C 0.7846(4) 0.3553(2) 0.8073(2) 0.0539(9) Uani 1 1 d . . . . .
C23 C 0.7326(4) 0.3960(2) 0.5819(2) 0.0529(9) Uani 1 1 d . . . . .
C24 C 0.8234(5) 0.6680(2) 0.5515(3) 0.0731(10) Uani 1 1 d . U . . .
H24 H 0.885571 0.705865 0.521765 0.088 Uiso 1 1 calc R U . . .
C25 C 0.6732(4) 0.5300(2) 0.3503(2) 0.0552(10) Uani 1 1 d . . . . .
H25 H 0.610013 0.565991 0.330595 0.066 Uiso 1 1 calc R U . . .
C26 C 0.8815(6) 0.2711(3) 1.0170(3) 0.0791(13) Uani 1 1 d . . . . .
C27 C 0.6447(4) 0.3443(2) 0.7151(2) 0.0603(10) Uani 1 1 d . . . . .
H27 H 0.561752 0.325042 0.702512 0.072 Uiso 1 1 calc R U . . .
C28 C 0.7355(6) 0.2850(3) 1.0109(3) 0.0832(15) Uani 1 1 d . . . . .
C29 C 0.7135(4) 0.3232(2) 0.5520(2) 0.0558(10) Uani 1 1 d . . . . .
C30 C 0.7146(8) -0.2076(3) 0.3177(3) 0.0990(14) Uani 1 1 d . U . . .
H30 H 0.606344 -0.216385 0.333387 0.119 Uiso 1 1 calc R U . . .
C31 C 0.7778(4) 0.4943(2) 0.2216(2) 0.0570(10) Uani 1 1 d . . . . .
C32 C 0.8471(13) 0.1022(5) 1.2207(4) 0.177(3) Uani 1 1 d . U . . .
H32A H 0.740990 0.096798 1.226587 0.265 Uiso 1 1 calc R U . . .
H32B H 0.876310 0.078465 1.265355 0.265 Uiso 1 1 calc R U . . .
H32C H 0.900789 0.077419 1.177483 0.265 Uiso 1 1 calc R U . . .
C33 C 0.6648(4) 0.5223(2) 0.4256(2) 0.0559(10) Uani 1 1 d . . . . .
H33 H 0.596998 0.553699 0.456165 0.067 Uiso 1 1 calc R U . . .
C34 C 0.8806(4) 0.3998(2) 0.7536(2) 0.0545(9) Uani 1 1 d . . . . .
H34 H 0.962757 0.419793 0.766315 0.065 Uiso 1 1 calc R U . . .
C35 C 0.8619(4) 0.4353(2) 0.3341(2) 0.0565(10) Uani 1 1 d . . . . .
H35 H 0.932240 0.405435 0.303064 0.068 Uiso 1 1 calc R U . . .
C36 C 0.6873(4) 0.1849(2) 0.4936(2) 0.0580(10) Uani 1 1 d . . . . .
C37 C 0.6763(4) 0.1129(2) 0.4612(2) 0.0619(10) Uani 1 1 d . . . . .
C38 C 0.8271(5) 0.5965(2) 0.5267(3) 0.0642(9) Uani 1 1 d . U . . .
H38 H 0.889455 0.587168 0.480143 0.077 Uiso 1 1 calc R U . . .
C39 C 0.7042(5) 0.3141(3) 0.9446(3) 0.0732(12) Uani 1 1 d . . . . .
H39 H 0.604296 0.323530 0.942300 0.088 Uiso 1 1 calc R U . . .
C40 C 0.6621(4) 0.3294(2) 0.7866(2) 0.0610(10) Uani 1 1 d . . . . .
H40 H 0.590107 0.301086 0.822620 0.073 Uiso 1 1 calc R U . . .
C41 C 0.7403(5) 0.5671(3) -0.1228(3) 0.0761(13) Uani 1 1 d . . . . .
H41 H 0.818179 0.529822 -0.144243 0.091 Uiso 1 1 calc R U . . .
C42 C 0.6159(4) 0.3155(2) 0.5064(2) 0.0611(11) Uani 1 1 d . . . . .
H42 H 0.556806 0.358023 0.494380 0.073 Uiso 1 1 calc R U . . .
C43 C 0.7907(5) 0.0598(2) 0.4513(3) 0.0733(13) Uani 1 1 d . . . . .
H43 H 0.878001 0.068820 0.466487 0.088 Uiso 1 1 calc R U . . .
C44 C 0.6531(5) -0.0215(2) 0.3972(3) 0.0722(11) Uani 1 1 d . U . . .
C45 C 0.9915(6) 0.2888(3) 0.9543(3) 0.0847(14) Uani 1 1 d . . . . .
H45 H 1.091382 0.280222 0.956930 0.102 Uiso 1 1 calc R U . . .
C46 C 0.7947(4) 0.2588(2) 0.5684(2) 0.0607(10) Uani 1 1 d . . . . .
H46 H 0.859117 0.260980 0.600640 0.073 Uiso 1 1 calc R U . . .
C47 C 0.5933(6) 0.5418(3) -0.1302(3) 0.0947(16) Uani 1 1 d . . . . .
H47A H 0.573426 0.491221 -0.103677 0.142 Uiso 1 1 calc R U . . .
H47B H 0.595008 0.540154 -0.182782 0.142 Uiso 1 1 calc R U . . .
H47C H 0.515879 0.577645 -0.108836 0.142 Uiso 1 1 calc R U . . .
C48 C 0.8141(5) 0.3301(2) 0.8812(2) 0.0600(10) Uani 1 1 d . . . . .
C49 C 0.9206(10) 0.2382(3) 1.0855(3) 0.1200(18) Uani 1 1 d . U . . .
H49 H 1.021711 0.230271 1.085893 0.144 Uiso 1 1 calc R U . . .
C50 C 0.6036(4) 0.2484(2) 0.4788(2) 0.0619(11) Uani 1 1 d . . . . .
H50 H 0.535487 0.245459 0.448558 0.074 Uiso 1 1 calc R U . . .
C51 C 0.7876(8) -0.2734(3) 0.3499(4) 0.1174(19) Uani 1 1 d . U . . .
H51A H 0.894243 -0.266257 0.337254 0.176 Uiso 1 1 calc R U . . .
H51B H 0.765731 -0.319204 0.330011 0.176 Uiso 1 1 calc R U . . .
H51C H 0.751633 -0.278592 0.404016 0.176 Uiso 1 1 calc R U . . .
C52 C 0.6483(5) 0.5568(2) 0.6365(2) 0.0662(10) Uani 1 1 d . U . . .
H52 H 0.587443 0.519204 0.667534 0.079 Uiso 1 1 calc R U . . .
C53 C 0.7519(10) -0.1947(4) 0.2351(4) 0.142(2) Uani 1 1 d . U . . .
H53A H 0.688507 -0.153859 0.218904 0.212 Uiso 1 1 calc R U . . .
H53B H 0.736653 -0.241325 0.214440 0.212 Uiso 1 1 calc R U . . .
H53C H 0.855240 -0.180491 0.217511 0.212 Uiso 1 1 calc R U . . .
C54 C 0.7232(4) 0.5589(2) 0.1865(2) 0.0588(10) Uani 1 1 d . . . . .
H54 H 0.682319 0.599576 0.214497 0.071 Uiso 1 1 calc R U . . .
C55 C 0.8267(13) 0.2223(5) 1.2756(4) 0.182(3) Uani 1 1 d . U . . .
H55A H 0.867060 0.273263 1.266827 0.273 Uiso 1 1 calc R U . . .
H55B H 0.857327 0.194369 1.318194 0.273 Uiso 1 1 calc R U . . .
H55C H 0.718975 0.226113 1.286097 0.273 Uiso 1 1 calc R U . . .
C56 C 0.7848(5) 0.1911(2) 0.5392(2) 0.0634(11) Uani 1 1 d . . . . .
H56 H 0.844786 0.148659 0.550269 0.076 Uiso 1 1 calc R U . . .
C57 C 0.5474(5) 0.0980(2) 0.4382(2) 0.0691(12) Uani 1 1 d . . . . .
H57 H 0.466938 0.133430 0.444105 0.083 Uiso 1 1 calc R U . . .
C58 C 0.7275(4) 0.5646(2) 0.1113(2) 0.0637(11) Uani 1 1 d . . . . .
C59 C 0.5392(5) 0.0317(2) 0.4072(2) 0.0712(12) Uani 1 1 d . . . . .
H59 H 0.451903 0.022376 0.392096 0.085 Uiso 1 1 calc R U . . .
C60 C 0.6453(5) 0.6289(3) 0.6581(3) 0.0758(10) Uani 1 1 d . U . . .
H60 H 0.579626 0.640143 0.703140 0.091 Uiso 1 1 calc R U . . .
C61 C 0.9601(5) 0.3188(3) 0.8876(3) 0.0720(12) Uani 1 1 d . . . . .
H61 H 1.038396 0.331844 0.845926 0.086 Uiso 1 1 calc R U . . .
C62 C 0.7899(5) 0.5073(2) 0.0680(2) 0.0638(11) Uani 1 1 d . . . . .
C63 C 0.7810(5) -0.0065(2) 0.4194(3) 0.0756(12) Uani 1 1 d . U . . .
C64 C 0.8409(6) 0.4369(3) 0.1771(3) 0.0754(13) Uani 1 1 d . . . . .
H64 H 0.880440 0.392128 0.198902 0.090 Uiso 1 1 calc R U . . .
C65 C 0.6371(6) -0.0906(3) 0.3651(3) 0.0806(11) Uani 1 1 d . U . . .
H65 H 0.545064 -0.099716 0.354650 0.097 Uiso 1 1 calc R U . . .
C66 C 0.7351(6) 0.6855(3) 0.6161(3) 0.0765(9) Uani 1 1 d . U . . .

loop_
_atom_site_aniso_label
_atom_site_aniso_U_11
_atom_site_aniso_U_22
_atom_site_aniso_U_33
_atom_site_aniso_U_23
_atom_site_aniso_U_13
_atom_site_aniso_U_12
O1 0.153(4) 0.082(3) 0.102(4) -0.023(3) -0.028(4) 0.005(3)
O1A 0.150(4) 0.107(4) 0.140(4) -0.024(4) 0.000(4) -0.016(4)
O2 0.137(4) 0.142(4) 0.066(3) 0.003(2) 0.028(2) -0.013(3)
O3 0.087(2) 0.077(2) 0.131(3) -0.044(2) 0.000(2) 0.0026(17)
O4 0.082(2) 0.100(2) 0.059(2) 0.0001(17) -0.0176(17) 0.0259(17)
N1 0.066(2) 0.097(3) 0.057(2) -0.002(2) -0.0213(19) 0.0035(19)
N2 0.237(5) 0.102(3) 0.051(2) 0.018(2) -0.022(3) -0.007(3)
N3 0.167(3) 0.079(2) 0.123(3) -0.029(2) -0.036(3) -0.011(2)
N4 0.123(3) 0.068(2) 0.077(2) -0.0211(17) -0.011(2) -0.0113(19)
C1 0.199(6) 0.100(5) 0.142(6) -0.029(5) -0.035(5) -0.014(5)
C1A 0.194(6) 0.083(5) 0.152(6) -0.040(5) -0.039(6) -0.002(5)
C2 0.184(4) 0.087(3) 0.133(4) -0.030(3) -0.036(4) -0.010(3)
C2A 0.184(4) 0.086(3) 0.133(4) -0.031(3) -0.036(4) -0.013(3)
C3 0.208(7) 0.102(6) 0.141(7) -0.033(5) -0.036(6) -0.017(6)
C3A 0.200(6) 0.099(5) 0.142(6) -0.029(5) -0.035(5) -0.013(5)
C4 0.152(3) 0.085(3) 0.114(3) -0.023(3) -0.034(3) -0.001(3)
C4A 0.144(4) 0.070(3) 0.112(4) -0.027(3) -0.039(3) -0.007(3)
C7 0.117(3) 0.076(3) 0.100(3) -0.022(3) -0.043(3) 0.016(3)
C8 0.108(3) 0.069(2) 0.094(3) -0.021(2) -0.048(2) 0.015(2)
C9 0.115(3) 0.071(2) 0.099(3) -0.019(2) -0.041(2) 0.010(2)
C10 0.125(3) 0.076(2) 0.107(3) -0.018(2) -0.036(2) -0.001(2)
C5 0.133(3) 0.078(2) 0.105(3) -0.018(2) -0.037(2) 0.004(2)
C6 0.127(3) 0.080(2) 0.104(3) -0.019(2) -0.037(3) 0.010(2)
C7A 0.115(3) 0.068(2) 0.096(3) -0.020(2) -0.042(2) 0.008(2)
C8A 0.099(3) 0.061(2) 0.090(3) -0.021(2) -0.048(2) 0.010(2)
C9A 0.103(3) 0.059(3) 0.094(3) -0.015(2) -0.044(3) 0.007(3)
C10A 0.113(3) 0.067(3) 0.103(3) -0.015(3) -0.038(3) 0.003(3)
C5A 0.122(3) 0.070(2) 0.105(3) -0.019(2) -0.039(3) 0.001(2)
C6A 0.127(3) 0.071(2) 0.100(3) -0.019(2) -0.038(2) 0.004(2)
C11 0.057(2) 0.053(2) 0.054(3) -0.0059(17) -0.0141(19) 0.0009(16)
C12 0.102(4) 0.116(4) 0.064(4) 0.004(3) -0.023(3) -0.010(3)
C13 0.0588(18) 0.0613(19) 0.063(2) -0.0143(16) -0.0324(16) 0.0119(15)
C14 0.070(3) 0.093(3) 0.062(3) -0.015(2) -0.020(2) 0.000(2)
C15 0.053(2) 0.053(2) 0.051(3) -0.0089(17) -0.0075(18) 0.0040(17)
C16 0.0464(19) 0.063(2) 0.054(3) -0.0102(18) -0.0160(18) 0.0072(16)
C17 0.0472(19) 0.058(2) 0.050(2) -0.0120(18) -0.0156(17) 0.0085(16)
C18 0.097(3) 0.079(3) 0.060(3) -0.015(2) -0.025(3) 0.013(2)
C19 0.051(2) 0.054(2) 0.054(3) -0.0099(17) -0.0190(18) 0.0005(16)
C20 0.262(5) 0.118(3) 0.063(3) 0.022(3) -0.025(3) -0.004(4)
C21 0.047(2) 0.063(2) 0.055(3) -0.0100(18) -0.0158(18) -0.0012(17)
C22 0.057(2) 0.052(2) 0.049(3) -0.0062(17) -0.0051(18) 0.0039(17)
C23 0.056(2) 0.057(2) 0.048(2) -0.0101(18) -0.0134(18) -0.0020(17)
C24 0.087(2) 0.0599(19) 0.086(2) -0.0082(18) -0.0495(19) 0.0089(18)
C25 0.0441(19) 0.067(2) 0.057(3) -0.0100(19) -0.0164(18) 0.0087(17)
C26 0.099(4) 0.073(3) 0.055(3) 0.002(2) -0.002(3) 0.002(3)
C27 0.057(2) 0.058(2) 0.066(3) -0.011(2) -0.012(2) -0.0045(18)
C28 0.106(4) 0.077(3) 0.052(3) -0.009(2) 0.013(3) -0.010(3)
C29 0.057(2) 0.063(2) 0.047(2) -0.0112(18) -0.0083(18) -0.0025(18)
C30 0.140(3) 0.072(2) 0.088(3) -0.028(2) -0.023(3) -0.005(2)
C31 0.057(2) 0.065(2) 0.053(3) -0.0085(19) -0.0180(19) -0.0018(18)
C32 0.300(8) 0.126(5) 0.088(5) 0.026(4) -0.026(5) -0.008(5)
C33 0.047(2) 0.068(2) 0.054(3) -0.0130(19) -0.0131(18) 0.0087(17)
C34 0.057(2) 0.057(2) 0.050(3) -0.0058(18) -0.0136(19) -0.0002(17)
C35 0.053(2) 0.066(2) 0.051(3) -0.0147(18) -0.0115(18) 0.0063(18)
C36 0.056(2) 0.059(2) 0.057(3) -0.0150(18) -0.0054(19) -0.0025(18)
C37 0.064(2) 0.064(2) 0.054(3) -0.0105(19) -0.0016(19) -0.0123(19)
C38 0.073(2) 0.0573(18) 0.071(2) -0.0081(17) -0.0353(18) 0.0077(16)
C39 0.077(3) 0.077(3) 0.058(3) -0.001(2) -0.002(2) -0.001(2)
C40 0.066(2) 0.059(2) 0.054(3) -0.0041(19) -0.006(2) -0.0006(18)
C41 0.078(3) 0.101(4) 0.051(3) -0.010(2) -0.018(2) 0.002(2)
C42 0.057(2) 0.065(2) 0.067(3) -0.020(2) -0.019(2) 0.0070(18)
C43 0.059(2) 0.072(3) 0.087(4) -0.030(2) 0.000(2) -0.009(2)
C44 0.090(2) 0.060(2) 0.062(2) -0.0132(17) -0.002(2) -0.0154(19)
C45 0.090(3) 0.101(4) 0.060(3) 0.007(3) -0.021(3) 0.006(3)
C46 0.068(2) 0.059(2) 0.060(3) -0.0079(19) -0.023(2) -0.0024(19)
C47 0.092(4) 0.122(4) 0.080(4) -0.009(3) -0.041(3) -0.004(3)
C48 0.070(3) 0.054(2) 0.052(3) -0.0083(18) -0.006(2) 0.0021(18)
C49 0.218(5) 0.092(3) 0.044(3) 0.009(2) -0.027(3) -0.003(3)
C50 0.051(2) 0.077(3) 0.061(3) -0.024(2) -0.0126(19) -0.0020(19)
C51 0.154(5) 0.080(3) 0.127(5) -0.021(3) -0.045(4) 0.001(3)
C52 0.0650(19) 0.077(2) 0.067(2) -0.0236(18) -0.0324(17) 0.0146(17)
C53 0.202(6) 0.108(4) 0.111(5) -0.042(4) -0.016(4) -0.001(4)
C54 0.049(2) 0.078(3) 0.051(3) -0.009(2) -0.0156(18) 0.0108(18)
C55 0.313(8) 0.142(5) 0.075(4) 0.019(4) -0.027(5) -0.008(6)
C56 0.069(3) 0.058(2) 0.065(3) -0.0072(19) -0.017(2) 0.0032(19)
C57 0.083(3) 0.062(2) 0.064(3) -0.008(2) -0.018(2) -0.013(2)
C58 0.053(2) 0.079(3) 0.060(3) -0.002(2) -0.017(2) 0.0050(19)
C59 0.092(3) 0.070(3) 0.055(3) -0.010(2) -0.019(2) -0.020(2)
C60 0.079(2) 0.086(2) 0.077(2) -0.0334(19) -0.0414(19) 0.0276(18)
C61 0.070(3) 0.087(3) 0.052(3) 0.005(2) -0.007(2) 0.005(2)
C62 0.064(2) 0.077(3) 0.052(3) -0.012(2) -0.017(2) 0.004(2)
C63 0.082(2) 0.063(2) 0.074(3) -0.0167(19) 0.005(2) -0.014(2)
C64 0.100(3) 0.072(3) 0.059(3) -0.014(2) -0.027(3) 0.014(2)
C65 0.107(3) 0.065(2) 0.067(2) -0.0119(19) -0.010(2) -0.018(2)
C66 0.091(2) 0.0675(18) 0.089(2) -0.0222(17) -0.0537(18) 0.0211(16)

loop_
_atom_type_symbol
_atom_type_description
_atom_type_scat_dispersion_real
_atom_type_scat_dispersion_imag
_atom_type_scat_source
C C 0.0181 0.0091 'International Tables Vol C Tables 4.2.6.8 and 6.1.1.4'
H H 0.0000 0.0000 'International Tables Vol C Tables 4.2.6.8 and 6.1.1.4'
N N 0.0311 0.0180 'International Tables Vol C Tables 4.2.6.8 and 6.1.1.4'
O O 0.0492 0.0322 'International Tables Vol C Tables 4.2.6.8 and 6.1.1.4'

loop_
_geom_angle_atom_site_label_1
_geom_angle_atom_site_label_2
_geom_angle_atom_site_label_3
_geom_angle
_geom_angle_site_symmetry_1
_geom_angle_site_symmetry_3
_geom_angle_publ_flag
C6A O1 H1 109.5 . . ?
C10 O1A H1A 109.5 . . ?
C28 O2 H2 109.5 . . ?
C63 O3 H3 109.5 . . ?
C58 O4 H4 109.5 . . ?
C14 N1 C41 118.8(4) . . ?
C49 N2 C20 116.2(7) . . ?
C4 N3 C2 120.1(10) . . ?
C4A N3 C2A 117.7(10) . . ?
C65 N4 C30 118.7(5) . . ?
H1B C1 H1C 109.5 . . ?
H1B C1 H1D 109.5 . . ?
H1C C1 H1D 109.5 . . ?
C2 C1 H1B 109.5 . . ?
C2 C1 H1C 109.5 . . ?
C2 C1 H1D 109.5 . . ?
H1AA C1A H1AB 109.5 . . ?
H1AA C1A H1AC 109.5 . . ?
H1AB C1A H1AC 109.5 . . ?
C2A C1A H1AA 109.5 . . ?
C2A C1A H1AB 109.5 . . ?
C2A C1A H1AC 109.5 . . ?
N3 C2 H2A 115.0 . . ?
C1 C2 N3 97.0(11) . . ?
C1 C2 H2A 115.0 . . ?
C1 C2 C3 100.5(13) . . ?
C3 C2 N3 112.2(11) . . ?
C3 C2 H2A 115.0 . . ?
N3 C2A C1A 113.8(11) . . ?
N3 C2A H2AA 100.9 . . ?
N3 C2A C3A 108.3(11) . . ?
C1A C2A H2AA 100.9 . . ?
C3A C2A C1A 127.2(13) . . ?
C3A C2A H2AA 100.9 . . ?
C2 C3 H3A 109.5 . . ?
C2 C3 H3B 109.5 . . ?
C2 C3 H3C 109.5 . . ?
H3A C3 H3B 109.5 . . ?
H3A C3 H3C 109.5 . . ?
H3B C3 H3C 109.5 . . ?
C2A C3A H3AA 109.5 . . ?
C2A C3A H3AB 109.5 . . ?
C2A C3A H3AC 109.5 . . ?
H3AA C3A H3AB 109.5 . . ?
H3AA C3A H3AC 109.5 . . ?
H3AB C3A H3AC 109.5 . . ?
N3 C4 H4A 118.2 . . ?
N3 C4 C5 123.7(12) . . ?
C5 C4 H4A 118.2 . . ?
N3 C4A H4AA 118.0 . . ?
N3 C4A C5A 124.0(11) . . ?
C5A C4A H4AA 118.0 . . ?
C8 C7 H7 120.0 . . ?
C8 C7 C6 120.0 . . ?
C6 C7 H7 120.0 . . ?
C7 C8 C66 131.3(5) . . ?
C9 C8 C7 120.0 . . ?
C9 C8 C66 108.7(5) . . ?
C8 C9 H9 120.0 . . ?
C10 C9 C8 120.0 . . ?
C10 C9 H9 120.0 . . ?
O1A C10 C9 119.3(7) . . ?
O1A C10 C5 120.1(7) . . ?
C9 C10 C5 120.0 . . ?
C10 C5 C4 120.4(8) . . ?
C6 C5 C4 119.6(8) . . ?
C6 C5 C10 120.0 . . ?
C7 C6 H6 120.0 . . ?
C5 C6 C7 120.0 . . ?
C5 C6 H6 120.0 . . ?
C8A C7A H7A 120.0 . . ?
C8A C7A C6A 120.0 . . ?
C6A C7A H7A 120.0 . . ?
C7A C8A C9A 120.0 . . ?
C7A C8A C66 113.1(4) . . ?
C9A C8A C66 126.9(4) . . ?
C8A C9A H9A 120.0 . . ?
C8A C9A C10A 120.0 . . ?
C10A C9A H9A 120.0 . . ?
C9A C10A H10A 120.0 . . ?
C9A C10A C5A 120.0 . . ?
C5A C10A H10A 120.0 . . ?
C10A C5A C4A 120.0(7) . . ?
C6A C5A C4A 119.9(7) . . ?
C6A C5A C10A 120.0 . . ?
O1 C6A C7A 118.5(6) . . ?
O1 C6A C5A 121.0(6) . . ?
C5A C6A C7A 120.0 . . ?
C15 C11 H11 119.3 . . ?
C34 C11 H11 119.3 . . ?
C34 C11 C15 121.4(4) . . ?
H12A C12 H12B 109.5 . . ?
H12A C12 H12C 109.5 . . ?
H12B C12 H12C 109.5 . . ?
C41 C12 H12A 109.5 . . ?
C41 C12 H12B 109.5 . . ?
C41 C12 H12C 109.5 . . ?
C38 C13 C17 119.3(4) . . ?
C38 C13 C52 116.4(4) . . ?
C52 C13 C17 124.1(4) . . ?
N1 C14 H14 119.1 . . ?
N1 C14 C62 121.8(4) . . ?
C62 C14 H14 119.1 . . ?
C11 C15 C23 122.6(3) . . ?
C11 C15 C27 116.5(4) . . ?
C27 C15 C23 120.8(3) . . ?
C19 C16 H16 119.3 . . ?
C35 C16 H16 119.3 . . ?
C35 C16 C19 121.4(3) . . ?
C19 C17 C13 114.0(3) . . ?
C23 C17 C13 123.6(3) . . ?
C23 C17 C19 122.4(3) . . ?
C62 C18 H18 118.7 . . ?
C64 C18 H18 118.7 . . ?
C64 C18 C62 122.5(4) . . ?
C16 C19 C17 122.9(3) . . ?
C33 C19 C16 116.4(4) . . ?
C33 C19 C17 120.6(3) . . ?
N2 C20 H20 107.5 . . ?
C32 C20 N2 109.0(7) . . ?
C32 C20 H20 107.5 . . ?
C32 C20 C55 114.1(7) . . ?
C55 C20 N2 110.9(7) . . ?
C55 C20 H20 107.5 . . ?
C25 C21 C31 121.3(3) . . ?
C35 C21 C25 116.6(4) . . ?
C35 C21 C31 122.1(3) . . ?
C34 C22 C40 116.6(4) . . ?
C34 C22 C48 122.4(3) . . ?
C40 C22 C48 120.8(3) . . ?
C15 C23 C29 114.2(3) . . ?
C17 C23 C15 123.6(3) . . ?
C17 C23 C29 122.2(3) . . ?
C38 C24 H24 118.7 . . ?
C66 C24 H24 118.7 . . ?
C66 C24 C38 122.6(5) . . ?
C21 C25 H25 119.1 . . ?
C33 C25 C21 121.7(3) . . ?
C33 C25 H25 119.1 . . ?
C28 C26 C49 123.1(5) . . ?
C45 C26 C28 117.3(5) . . ?
C45 C26 C49 119.6(6) . . ?
C15 C27 H27 119.1 . . ?
C40 C27 C15 121.8(4) . . ?
C40 C27 H27 119.1 . . ?
O2 C28 C26 120.3(5) . . ?
O2 C28 C39 118.8(5) . . ?
C39 C28 C26 120.9(4) . . ?
C42 C29 C23 123.3(3) . . ?
C46 C29 C23 120.4(3) . . ?
C46 C29 C42 116.3(3) . . ?
N4 C30 H30 106.8 . . ?
N4 C30 C53 110.9(5) . . ?
C51 C30 N4 109.4(5) . . ?
C51 C30 H30 106.8 . . ?
C51 C30 C53 115.8(6) . . ?
C53 C30 H30 106.8 . . ?
C54 C31 C21 121.7(4) . . ?
C54 C31 C64 117.1(4) . . ?
C64 C31 C21 121.2(4) . . ?
C20 C32 H32A 109.5 . . ?
C20 C32 H32B 109.5 . . ?
C20 C32 H32C 109.5 . . ?
H32A C32 H32B 109.5 . . ?
H32A C32 H32C 109.5 . . ?
H32B C32 H32C 109.5 . . ?
C19 C33 H33 118.9 . . ?
C25 C33 C19 122.1(3) . . ?
C25 C33 H33 118.9 . . ?
C11 C34 C22 122.5(4) . . ?
C11 C34 H34 118.8 . . ?
C22 C34 H34 118.8 . . ?
C16 C35 C21 121.7(3) . . ?
C16 C35 H35 119.1 . . ?
C21 C35 H35 119.1 . . ?
C50 C36 C37 121.4(4) . . ?
C50 C36 C56 117.4(3) . . ?
C56 C36 C37 121.3(4) . . ?
C43 C37 C36 121.8(4) . . ?
C43 C37 C57 118.1(4) . . ?
C57 C37 C36 120.1(4) . . ?
C13 C38 H38 119.6 . . ?
C24 C38 C13 120.9(4) . . ?
C24 C38 H38 119.6 . . ?
C28 C39 H39 119.1 . . ?
C28 C39 C48 121.9(5) . . ?
C48 C39 H39 119.1 . . ?
C22 C40 H40 119.5 . . ?
C27 C40 C22 121.1(4) . . ?
C27 C40 H40 119.5 . . ?
N1 C41 C12 108.7(4) . . ?
N1 C41 H41 108.7 . . ?
N1 C41 C47 109.1(4) . . ?
C12 C41 H41 108.7 . . ?
C12 C41 C47 112.8(4) . . ?
C47 C41 H41 108.7 . . ?
C29 C42 H42 119.1 . . ?
C50 C42 C29 121.7(4) . . ?
C50 C42 H42 119.1 . . ?
C37 C43 H43 119.3 . . ?
C37 C43 C63 121.5(4) . . ?
C63 C43 H43 119.3 . . ?
C59 C44 C63 117.9(4) . . ?
C59 C44 C65 119.8(4) . . ?
C63 C44 C65 122.2(4) . . ?
C26 C45 H45 119.1 . . ?
C26 C45 C61 121.8(5) . . ?
C61 C45 H45 119.1 . . ?
C29 C46 H46 118.9 . . ?
C29 C46 C56 122.1(4) . . ?
C56 C46 H46 118.9 . . ?
C41 C47 H47A 109.5 . . ?
C41 C47 H47B 109.5 . . ?
C41 C47 H47C 109.5 . . ?
H47A C47 H47B 109.5 . . ?
H47A C47 H47C 109.5 . . ?
H47B C47 H47C 109.5 . . ?
C39 C48 C22 123.5(4) . . ?
C39 C48 C61 117.4(4) . . ?
C61 C48 C22 119.1(4) . . ?
N2 C49 C26 122.4(7) . . ?
N2 C49 H49 118.8 . . ?
C26 C49 H49 118.8 . . ?
C36 C50 H50 119.0 . . ?
C42 C50 C36 121.9(4) . . ?
C42 C50 H50 119.0 . . ?
C30 C51 H51A 109.5 . . ?
C30 C51 H51B 109.5 . . ?
C30 C51 H51C 109.5 . . ?
H51A C51 H51B 109.5 . . ?
H51A C51 H51C 109.5 . . ?
H51B C51 H51C 109.5 . . ?
C13 C52 H52 119.6 . . ?
C60 C52 C13 120.8(5) . . ?
C60 C52 H52 119.6 . . ?
C30 C53 H53A 109.5 . . ?
C30 C53 H53B 109.5 . . ?
C30 C53 H53C 109.5 . . ?
H53A C53 H53B 109.5 . . ?
H53A C53 H53C 109.5 . . ?
H53B C53 H53C 109.5 . . ?
C31 C54 H54 119.5 . . ?
C58 C54 C31 120.9(4) . . ?
C58 C54 H54 119.5 . . ?
C20 C55 H55A 109.5 . . ?
C20 C55 H55B 109.5 . . ?
C20 C55 H55C 109.5 . . ?
H55A C55 H55B 109.5 . . ?
H55A C55 H55C 109.5 . . ?
H55B C55 H55C 109.5 . . ?
C36 C56 H56 119.7 . . ?
C46 C56 C36 120.6(4) . . ?
C46 C56 H56 119.7 . . ?
C37 C57 H57 120.1 . . ?
C59 C57 C37 119.7(4) . . ?
C59 C57 H57 120.1 . . ?
O4 C58 C54 117.4(4) . . ?
O4 C58 C62 121.2(4) . . ?
C54 C58 C62 121.3(4) . . ?
C44 C59 H59 118.8 . . ?
C57 C59 C44 122.4(4) . . ?
C57 C59 H59 118.8 . . ?
C52 C60 H60 119.0 . . ?
C52 C60 C66 122.1(5) . . ?
C66 C60 H60 119.0 . . ?
C45 C61 C48 120.6(4) . . ?
C45 C61 H61 119.7 . . ?
C48 C61 H61 119.7 . . ?
C18 C62 C14 120.4(4) . . ?
C18 C62 C58 117.3(4) . . ?
C58 C62 C14 122.3(4) . . ?
O3 C63 C43 118.4(4) . . ?
O3 C63 C44 121.2(4) . . ?
C43 C63 C44 120.4(4) . . ?
C18 C64 C31 120.8(4) . . ?
C18 C64 H64 119.6 . . ?
C31 C64 H64 119.6 . . ?
N4 C65 C44 122.7(5) . . ?
N4 C65 H65 118.7 . . ?
C44 C65 H65 118.7 . . ?
C24 C66 C8 140.4(5) . . ?
C24 C66 C8A 110.6(5) . . ?
C24 C66 C60 117.2(4) . . ?
C60 C66 C8 102.5(5) . . ?
C60 C66 C8A 132.3(5) . . ?

loop_
_geom_bond_atom_site_label_1
_geom_bond_atom_site_label_2
_geom_bond_distance
_geom_bond_site_symmetry_2
_geom_bond_publ_flag
O1 H1 0.8400 . ?
O1 C6A 1.323(9) . ?
O1A H1A 0.8400 . ?
O1A C10 1.216(10) . ?
O2 H2 0.8400 . ?
O2 C28 1.363(6) . ?
O3 H3 0.8400 . ?
O3 C63 1.350(6) . ?
O4 H4 0.8400 . ?
O4 C58 1.370(5) . ?
N1 C14 1.275(6) . ?
N1 C41 1.467(5) . ?
N2 C20 1.517(9) . ?
N2 C49 1.272(8) . ?
N3 C2 1.546(16) . ?
N3 C2A 1.452(16) . ?
N3 C4 1.175(14) . ?
N3 C4A 1.206(13) . ?
N4 C30 1.469(6) . ?
N4 C65 1.271(6) . ?
C1 H1B 0.9800 . ?
C1 H1C 0.9800 . ?
C1 H1D 0.9800 . ?
C1 C2 1.532(9) . ?
C1A H1AA 0.9800 . ?
C1A H1AB 0.9800 . ?
C1A H1AC 0.9800 . ?
C1A C2A 1.536(9) . ?
C2 H2A 1.0000 . ?
C2 C3 1.539(9) . ?
C2A H2AA 1.0000 . ?
C2A C3A 1.520(9) . ?
C3 H3A 0.9800 . ?
C3 H3B 0.9800 . ?
C3 H3C 0.9800 . ?
C3A H3AA 0.9800 . ?
C3A H3AB 0.9800 . ?
C3A H3AC 0.9800 . ?
C4 H4A 0.9500 . ?
C4 C5 1.531(13) . ?
C4A H4AA 0.9500 . ?
C4A C5A 1.460(11) . ?
C7 H7 0.9500 . ?
C7 C8 1.3900 . ?
C7 C6 1.3900 . ?
C8 C9 1.3900 . ?
C8 C66 1.526(7) . ?
C9 H9 0.9500 . ?
C9 C10 1.3900 . ?
C10 C5 1.3900 . ?
C5 C6 1.3900 . ?
C6 H6 0.9500 . ?
C7A H7A 0.9500 . ?
C7A C8A 1.3900 . ?
C7A C6A 1.3900 . ?
C8A C9A 1.3900 . ?
C8A C66 1.555(6) . ?
C9A H9A 0.9500 . ?
C9A C10A 1.3900 . ?
C10A H10A 0.9500 . ?
C10A C5A 1.3900 . ?
C5A C6A 1.3900 . ?
C11 H11 0.9500 . ?
C11 C15 1.393(5) . ?
C11 C34 1.367(5) . ?
C12 H12A 0.9800 . ?
C12 H12B 0.9800 . ?
C12 H12C 0.9800 . ?
C12 C41 1.500(7) . ?
C13 C17 1.487(5) . ?
C13 C38 1.396(6) . ?
C13 C52 1.405(6) . ?
C14 H14 0.9500 . ?
C14 C62 1.447(6) . ?
C15 C23 1.487(5) . ?
C15 C27 1.396(6) . ?
C16 H16 0.9500 . ?
C16 C19 1.400(5) . ?
C16 C35 1.387(5) . ?
C17 C19 1.481(5) . ?
C17 C23 1.368(5) . ?
C18 H18 0.9500 . ?
C18 C62 1.370(6) . ?
C18 C64 1.365(6) . ?
C19 C33 1.385(5) . ?
C20 H20 1.0000 . ?
C20 C32 1.456(11) . ?
C20 C55 1.457(11) . ?
C21 C25 1.391(5) . ?
C21 C31 1.482(5) . ?
C21 C35 1.388(5) . ?
C22 C34 1.380(5) . ?
C22 C40 1.403(6) . ?
C22 C48 1.482(6) . ?
C23 C29 1.497(5) . ?
C24 H24 0.9500 . ?
C24 C38 1.395(6) . ?
C24 C66 1.347(7) . ?
C25 H25 0.9500 . ?
C25 C33 1.377(5) . ?
C26 C28 1.402(7) . ?
C26 C45 1.381(7) . ?
C26 C49 1.461(8) . ?
C27 H27 0.9500 . ?
C27 C40 1.375(6) . ?
C28 C39 1.375(7) . ?
C29 C42 1.406(5) . ?
C29 C46 1.386(5) . ?
C30 H30 1.0000 . ?
C30 C51 1.464(8) . ?
C30 C53 1.490(8) . ?
C31 C54 1.391(6) . ?
C31 C64 1.404(6) . ?
C32 H32A 0.9800 . ?
C32 H32B 0.9800 . ?
C32 H32C 0.9800 . ?
C33 H33 0.9500 . ?
C34 H34 0.9500 . ?
C35 H35 0.9500 . ?
C36 C37 1.489(5) . ?
C36 C50 1.379(6) . ?
C36 C56 1.400(6) . ?
C37 C43 1.382(6) . ?
C37 C57 1.415(6) . ?
C38 H38 0.9500 . ?
C39 H39 0.9500 . ?
C39 C48 1.385(6) . ?
C40 H40 0.9500 . ?
C41 H41 1.0000 . ?
C41 C47 1.507(7) . ?
C42 H42 0.9500 . ?
C42 C50 1.369(5) . ?
C43 H43 0.9500 . ?
C43 C63 1.392(6) . ?
C44 C59 1.380(6) . ?
C44 C63 1.399(7) . ?
C44 C65 1.452(6) . ?
C45 H45 0.9500 . ?
C45 C61 1.385(6) . ?
C46 H46 0.9500 . ?
C46 C56 1.387(5) . ?
C47 H47A 0.9800 . ?
C47 H47B 0.9800 . ?
C47 H47C 0.9800 . ?
C48 C61 1.400(6) . ?
C49 H49 0.9500 . ?
C50 H50 0.9500 . ?
C51 H51A 0.9800 . ?
C51 H51B 0.9800 . ?
C51 H51C 0.9800 . ?
C52 H52 0.9500 . ?
C52 C60 1.379(6) . ?
C53 H53A 0.9800 . ?
C53 H53B 0.9800 . ?
C53 H53C 0.9800 . ?
C54 H54 0.9500 . ?
C54 C58 1.384(6) . ?
C55 H55A 0.9800 . ?
C55 H55B 0.9800 . ?
C55 H55C 0.9800 . ?
C56 H56 0.9500 . ?
C57 H57 0.9500 . ?
C57 C59 1.380(6) . ?
C58 C62 1.389(6) . ?
C59 H59 0.9500 . ?
C60 H60 0.9500 . ?
C60 C66 1.389(7) . ?
C61 H61 0.9500 . ?
C64 H64 0.9500 . ?
C65 H65 0.9500 . ?

loop_
_geom_torsion_atom_site_label_1
_geom_torsion_atom_site_label_2
_geom_torsion_atom_site_label_3
_geom_torsion_atom_site_label_4
_geom_torsion
_geom_torsion_site_symmetry_1
_geom_torsion_site_symmetry_2
_geom_torsion_site_symmetry_3
_geom_torsion_site_symmetry_4
_geom_torsion_publ_flag
O1A C10 C5 C4 -11.7(10) . . . . ?
O1A C10 C5 C6 170.9(10) . . . . ?
O2 C28 C39 C48 179.0(4) . . . . ?
O4 C58 C62 C14 -1.5(6) . . . . ?
O4 C58 C62 C18 179.4(4) . . . . ?
N1 C14 C62 C18 177.1(4) . . . . ?
N1 C14 C62 C58 -1.9(7) . . . . ?
N3 C4 C5 C10 15.5(16) . . . . ?
N3 C4 C5 C6 -167.2(10) . . . . ?
N3 C4A C5A C10A -173.6(9) . . . . ?
N3 C4A C5A C6A 2.6(16) . . . . ?
C2 N3 C4 C5 -172.1(10) . . . . ?
C2A N3 C4A C5A -169.0(10) . . . . ?
C4 N3 C2 C1 -150.0(13) . . . . ?
C4 N3 C2 C3 105.5(14) . . . . ?
C4 C5 C6 C7 -177.3(9) . . . . ?
C4A N3 C2A C1A 110.0(15) . . . . ?
C4A N3 C2A C3A -102.8(15) . . . . ?
C4A C5A C6A O1 -3.9(10) . . . . ?
C4A C5A C6A C7A -176.2(9) . . . . ?
C7 C8 C9 C10 0.0 . . . . ?
C7 C8 C66 C24 156.3(6) . . . . ?
C7 C8 C66 C60 -24.6(7) . . . . ?
C8 C7 C6 C5 0.0 . . . . ?
C8 C9 C10 O1A -171.0(10) . . . . ?
C8 C9 C10 C5 0.0 . . . . ?
C9 C8 C66 C24 -21.1(8) . . . . ?
C9 C8 C66 C60 158.0(4) . . . . ?
C9 C10 C5 C4 177.3(9) . . . . ?
C9 C10 C5 C6 0.0 . . . . ?
C10 C5 C6 C7 0.0 . . . . ?
C6 C7 C8 C9 0.0 . . . . ?
C6 C7 C8 C66 -177.2(7) . . . . ?
C7A C8A C9A C10A 0.0 . . . . ?
C7A C8A C66 C24 -162.1(4) . . . . ?
C7A C8A C66 C60 19.1(7) . . . . ?
C8A C7A C6A O1 -172.4(8) . . . . ?
C8A C7A C6A C5A 0.0 . . . . ?
C8A C9A C10A C5A 0.0 . . . . ?
C9A C8A C66 C24 19.3(7) . . . . ?
C9A C8A C66 C60 -159.4(5) . . . . ?
C9A C10A C5A C4A 176.2(9) . . . . ?
C9A C10A C5A C6A 0.0 . . . . ?
C10A C5A C6A O1 172.2(9) . . . . ?
C10A C5A C6A C7A 0.0 . . . . ?
C6A C7A C8A C9A 0.0 . . . . ?
C6A C7A C8A C66 -178.6(6) . . . . ?
C11 C15 C23 C17 -51.4(5) . . . . ?
C11 C15 C23 C29 126.8(4) . . . . ?
C11 C15 C27 C40 -2.3(5) . . . . ?
C13 C17 C19 C16 131.6(4) . . . . ?
C13 C17 C19 C33 -45.9(5) . . . . ?
C13 C17 C23 C15 -10.5(6) . . . . ?
C13 C17 C23 C29 171.5(3) . . . . ?
C13 C52 C60 C66 -2.0(6) . . . . ?
C14 N1 C41 C12 -138.0(5) . . . . ?
C14 N1 C41 C47 98.6(5) . . . . ?
C15 C11 C34 C22 -1.5(6) . . . . ?
C15 C23 C29 C42 138.9(4) . . . . ?
C15 C23 C29 C46 -41.6(5) . . . . ?
C15 C27 C40 C22 -1.4(6) . . . . ?
C16 C19 C33 C25 1.4(5) . . . . ?
C17 C13 C38 C24 177.0(3) . . . . ?
C17 C13 C52 C60 -175.0(3) . . . . ?
C17 C19 C33 C25 179.1(3) . . . . ?
C17 C23 C29 C42 -42.9(6) . . . . ?
C17 C23 C29 C46 136.6(4) . . . . ?
C19 C16 C35 C21 -1.0(6) . . . . ?
C19 C17 C23 C15 170.1(3) . . . . ?
C19 C17 C23 C29 -7.9(5) . . . . ?
C20 N2 C49 C26 176.7(5) . . . . ?
C21 C25 C33 C19 -1.0(6) . . . . ?
C21 C31 C54 C58 -178.9(3) . . . . ?
C21 C31 C64 C18 -179.9(4) . . . . ?
C22 C48 C61 C45 -174.2(4) . . . . ?
C23 C15 C27 C40 173.9(3) . . . . ?
C23 C17 C19 C16 -48.9(5) . . . . ?
C23 C17 C19 C33 133.6(4) . . . . ?
C23 C29 C42 C50 178.6(4) . . . . ?
C23 C29 C46 C56 -177.2(4) . . . . ?
C25 C21 C31 C54 20.7(6) . . . . ?
C25 C21 C31 C64 -160.1(4) . . . . ?
C25 C21 C35 C16 1.4(5) . . . . ?
C26 C28 C39 C48 0.8(7) . . . . ?
C26 C45 C61 C48 -1.9(8) . . . . ?
C27 C15 C23 C17 132.7(4) . . . . ?
C27 C15 C23 C29 -49.2(5) . . . . ?
C28 C26 C45 C61 -0.3(8) . . . . ?
C28 C26 C49 N2 0.0(9) . . . . ?
C28 C39 C48 C22 174.6(4) . . . . ?
C28 C39 C48 C61 -2.9(7) . . . . ?
C29 C42 C50 C36 -0.7(7) . . . . ?
C29 C46 C56 C36 -2.2(7) . . . . ?
C30 N4 C65 C44 -179.7(4) . . . . ?
C31 C21 C25 C33 178.7(3) . . . . ?
C31 C21 C35 C16 -177.7(3) . . . . ?
C31 C54 C58 O4 179.2(4) . . . . ?
C31 C54 C58 C62 -1.8(6) . . . . ?
C34 C11 C15 C23 -172.4(3) . . . . ?
C34 C11 C15 C27 3.8(5) . . . . ?
C34 C22 C40 C27 3.7(5) . . . . ?
C34 C22 C48 C39 152.3(4) . . . . ?
C34 C22 C48 C61 -30.2(5) . . . . ?
C35 C16 C19 C17 -178.0(3) . . . . ?
C35 C16 C19 C33 -0.4(5) . . . . ?
C35 C21 C25 C33 -0.4(5) . . . . ?
C35 C21 C31 C54 -160.2(4) . . . . ?
C35 C21 C31 C64 19.0(6) . . . . ?
C36 C37 C43 C63 -178.4(4) . . . . ?
C36 C37 C57 C59 178.9(4) . . . . ?
C37 C36 C50 C42 -178.1(4) . . . . ?
C37 C36 C56 C46 179.5(4) . . . . ?
C37 C43 C63 O3 178.9(4) . . . . ?
C37 C43 C63 C44 -0.7(7) . . . . ?
C37 C57 C59 C44 -0.2(7) . . . . ?
C38 C13 C17 C19 -36.8(4) . . . . ?
C38 C13 C17 C23 143.7(4) . . . . ?
C38 C13 C52 C60 0.3(5) . . . . ?
C38 C24 C66 C8 178.8(6) . . . . ?
C38 C24 C66 C8A -179.2(4) . . . . ?
C38 C24 C66 C60 -0.2(6) . . . . ?
C39 C48 C61 C45 3.5(7) . . . . ?
C40 C22 C34 C11 -2.2(5) . . . . ?
C40 C22 C48 C39 -33.1(6) . . . . ?
C40 C22 C48 C61 144.5(4) . . . . ?
C41 N1 C14 C62 -177.0(4) . . . . ?
C42 C29 C46 C56 2.4(6) . . . . ?
C43 C37 C57 C59 0.3(6) . . . . ?
C45 C26 C28 O2 -177.3(5) . . . . ?
C45 C26 C28 C39 0.9(7) . . . . ?
C45 C26 C49 N2 -179.1(5) . . . . ?
C46 C29 C42 C50 -1.0(6) . . . . ?
C48 C22 C34 C11 172.6(3) . . . . ?
C48 C22 C40 C27 -171.3(3) . . . . ?
C49 N2 C20 C32 -107.5(9) . . . . ?
C49 N2 C20 C55 126.0(8) . . . . ?
C49 C26 C28 O2 3.6(8) . . . . ?
C49 C26 C28 C39 -178.2(5) . . . . ?
C49 C26 C45 C61 178.8(5) . . . . ?
C50 C36 C37 C43 155.3(4) . . . . ?
C50 C36 C37 C57 -23.3(6) . . . . ?
C50 C36 C56 C46 0.5(6) . . . . ?
C52 C13 C17 C19 138.4(4) . . . . ?
C52 C13 C17 C23 -41.1(5) . . . . ?
C52 C13 C38 C24 1.4(5) . . . . ?
C52 C60 C66 C8 -177.4(4) . . . . ?
C52 C60 C66 C8A -179.3(5) . . . . ?
C52 C60 C66 C24 2.0(6) . . . . ?
C54 C31 C64 C18 -0.7(7) . . . . ?
C54 C58 C62 C14 179.5(4) . . . . ?
C54 C58 C62 C18 0.4(6) . . . . ?
C56 C36 C37 C43 -23.7(6) . . . . ?
C56 C36 C37 C57 157.8(4) . . . . ?
C56 C36 C50 C42 0.9(6) . . . . ?
C57 C37 C43 C63 0.2(7) . . . . ?
C59 C44 C63 O3 -178.8(4) . . . . ?
C59 C44 C63 C43 0.8(7) . . . . ?
C59 C44 C65 N4 175.7(5) . . . . ?
C62 C18 C64 C31 -0.6(8) . . . . ?
C63 C44 C59 C57 -0.3(7) . . . . ?
C63 C44 C65 N4 -4.9(7) . . . . ?
C64 C18 C62 C14 -178.3(4) . . . . ?
C64 C18 C62 C58 0.7(7) . . . . ?
C64 C31 C54 C58 1.9(6) . . . . ?
C65 N4 C30 C51 -141.2(6) . . . . ?
C65 N4 C30 C53 89.9(7) . . . . ?
C65 C44 C59 C57 179.1(4) . . . . ?
C65 C44 C63 O3 1.8(7) . . . . ?
C65 C44 C63 C43 -178.7(4) . . . . ?
C66 C8 C9 C10 177.8(6) . . . . ?
C66 C8A C9A C10A 178.4(6) . . . . ?
C66 C24 C38 C13 -1.5(6) . . . . ?

loop_
_smtbx_masks_void_nr
_smtbx_masks_void_average_x
_smtbx_masks_void_average_y
_smtbx_masks_void_average_z
_smtbx_masks_void_volume
_smtbx_masks_void_count_electrons
_smtbx_masks_void_content
1 -0.606 0.000 0.000 372.2 90.2 ?
